data_7103576
loop_
_publ_author_name
'Xue, Min'
'Chen, Chuan-Feng'

_publ_section_title
;
 Triptycene-based tetralactam macrocycles: synthesis, structure and
 complexation with squaraine.
;
_journal_issue 46
_journal_name_full 'Chemical communications (Cambridge, England)'
_journal_page_first 6128
_journal_page_last 6130
_journal_paper_doi 10.1039/b813804d
_journal_year 2008
_chemical_formula_moiety 'C80 H64 Cl6 N8 O6'
_chemical_formula_sum 'C80 H64 Cl6 N8 O6'
_chemical_formula_weight 1446.09
_chemical_name_systematic
;
?
;
_space_group_IT_number 2
_symmetry_cell_setting triclinic
_symmetry_space_group_name_Hall '-P 1'
_symmetry_space_group_name_H-M 'P -1'
_atom_sites_solution_hydrogens geom
_atom_sites_solution_primary direct
_atom_sites_solution_secondary difmap
_audit_creation_method SHELXL-97
_cell_angle_alpha 89.709(9)
_cell_angle_beta 88.570(10)
_cell_angle_gamma 78.582(8)
_cell_formula_units_Z 2
_cell_length_a 10.589(3)
_cell_length_b 13.760(4)
_cell_length_c 24.086(8)
_cell_measurement_reflns_used 7000
_cell_measurement_temperature 113(2)
_cell_measurement_theta_max 27.2
_cell_measurement_theta_min 2.0
_cell_volume 3438.9(19)
_computing_cell_refinement CrystalClear
_computing_data_collection 'CrystalClear (Rigaku/MSC Inc.,2005)'
_computing_data_reduction CrystalClear
_computing_publication_material 'CrystalStructure 3.7.0'
_computing_structure_refinement 'SHELXL-97 (Sheldrick, 1997)'
_computing_structure_solution 'SHELXS-97 (Sheldrick, 1990)'
_diffrn_ambient_temperature 113(2)
_diffrn_detector_area_resol_mean 7.31
_diffrn_measured_fraction_theta_full 0.999
_diffrn_measured_fraction_theta_max 0.999
_diffrn_measurement_device_type 'Rigaku Saturn CCD area detector'
_diffrn_measurement_method \w
_diffrn_radiation_monochromator confocal
_diffrn_radiation_source 'Rotating anode'
_diffrn_radiation_type MoK\a
_diffrn_radiation_wavelength 0.71070
_diffrn_reflns_av_R_equivalents 0.0631
_diffrn_reflns_av_sigmaI/netI 0.0748
_diffrn_reflns_limit_h_max 12
_diffrn_reflns_limit_h_min -12
_diffrn_reflns_limit_k_max 16
_diffrn_reflns_limit_k_min -16
_diffrn_reflns_limit_l_max 28
_diffrn_reflns_limit_l_min -28
_diffrn_reflns_number 35589
_diffrn_reflns_theta_full 25.00
_diffrn_reflns_theta_max 25.00
_diffrn_reflns_theta_min 1.96
_diffrn_standards_decay_% 0
_diffrn_standards_interval_count 0
_diffrn_standards_interval_time 0
_diffrn_standards_number 0
_exptl_absorpt_coefficient_mu 0.313
_exptl_absorpt_correction_T_max 0.9876
_exptl_absorpt_correction_T_min 0.9401
_exptl_absorpt_correction_type multi-scan
_exptl_absorpt_process_details crystalclear
_exptl_crystal_colour blue
_exptl_crystal_density_diffrn 1.397
_exptl_crystal_density_method 'not measured'
_exptl_crystal_description prism
_exptl_crystal_F_000 1500
_exptl_crystal_size_max 0.20
_exptl_crystal_size_mid 0.08
_exptl_crystal_size_min 0.04
_refine_diff_density_max 0.791
_refine_diff_density_min -0.749
_refine_diff_density_rms 0.078
_refine_ls_extinction_method none
_refine_ls_goodness_of_fit_ref 1.030
_refine_ls_hydrogen_treatment mixed
_refine_ls_matrix_type full
_refine_ls_number_parameters 950
_refine_ls_number_reflns 12114
_refine_ls_number_restraints 12
_refine_ls_restrained_S_all 1.036
_refine_ls_R_factor_all 0.1160
_refine_ls_R_factor_gt 0.0768
_refine_ls_shift/su_max 0.002
_refine_ls_shift/su_mean 0.000
_refine_ls_structure_factor_coef Fsqd
_refine_ls_weighting_details 'calc w=1/[\s^2^(Fo^2^)+(0.1168P)^2^+3.8415P] where P=(Fo^2^+2Fc^2^)/3'
_refine_ls_weighting_scheme calc
_refine_ls_wR_factor_gt 0.1994
_refine_ls_wR_factor_ref 0.2346
_reflns_number_gt 8070
_reflns_number_total 12114
_reflns_threshold_expression >2sigma(I)
_cod_data_source_file b813804d.txt
_cod_data_source_block shelxlb
_cod_database_code 7103576

loop_
_symmetry_equiv_pos_as_xyz
'x, y, z'
'-x, -y, -z'

loop_
_atom_site_label
_atom_site_type_symbol
_atom_site_fract_x
_atom_site_fract_y
_atom_site_fract_z
_atom_site_U_iso_or_equiv
_atom_site_adp_type
_atom_site_occupancy
_atom_site_symmetry_multiplicity
_atom_site_calc_flag
_atom_site_refinement_flags
_atom_site_disorder_assembly
_atom_site_disorder_group
N1 N 0.4340(3) 0.6935(2) 0.16920(14) 0.0273(7) Uani 1 1 d . . .
H1 H 0.4736 0.6936 0.1352 0.041 Uiso 1 1 d R . .
N2 N 0.5164(3) 0.8444(2) 0.11935(14) 0.0276(7) Uani 1 1 d . . .
N3 N 0.5849(4) 0.8243(3) 0.01054(15) 0.0298(8) Uani 1 1 d . . .
N7 N 0.4068(3) 0.5603(3) 0.40555(14) 0.0355(9) Uani 1 1 d . . .
N8 N -0.0754(3) 0.4588(3) 0.10050(14) 0.0360(9) Uani 1 1 d . . .
O1 O 0.3706(3) 0.7863(2) 0.24660(12) 0.0361(7) Uani 1 1 d . . .
O2 O 0.6735(3) 0.9629(2) 0.01506(13) 0.0423(8) Uani 1 1 d . . .
O6 O 0.4979(3) 0.6367(2) 0.05267(11) 0.0309(6) Uani 1 1 d . . .
C1 C 0.4182(4) 0.7767(3) 0.19984(17) 0.0276(9) Uani 1 1 d . . .
C2 C 0.4709(4) 0.8592(3) 0.17200(17) 0.0263(9) Uani 1 1 d . . .
C3 C 0.4721(4) 0.9451(3) 0.20163(18) 0.0330(10) Uani 1 1 d . . .
H3 H 0.4375 0.9533 0.2385 0.040 Uiso 1 1 calc R . .
C4 C 0.5254(4) 1.0187(3) 0.17595(19) 0.0371(10) Uani 1 1 d . . .
H4 H 0.5278 1.0787 0.1949 0.044 Uiso 1 1 calc R . .
C5 C 0.5742(4) 1.0036(3) 0.12319(18) 0.0331(10) Uani 1 1 d . . .
H5 H 0.6135 1.0522 0.1054 0.040 Uiso 1 1 calc R . .
C6 C 0.5663(4) 0.9176(3) 0.09566(17) 0.0288(9) Uani 1 1 d . . .
C7 C 0.6143(4) 0.9042(3) 0.03669(18) 0.0331(10) Uani 1 1 d . . .
C8 C 0.4034(4) 0.6014(3) 0.18604(16) 0.0259(9) Uani 1 1 d . . .
C9 C 0.2897(4) 0.5946(3) 0.21485(16) 0.0282(9) Uani 1 1 d . . .
H9 H 0.2324 0.6530 0.2272 0.034 Uiso 1 1 calc R . .
C10 C 0.2608(4) 0.5021(3) 0.22539(16) 0.0277(9) Uani 1 1 d . . .
H10 H 0.1831 0.4972 0.2448 0.033 Uiso 1 1 calc R . .
C11 C 0.3449(4) 0.4169(3) 0.20771(16) 0.0263(9) Uani 1 1 d . . .
C12 C 0.3276(4) 0.3093(3) 0.21331(16) 0.0276(9) Uani 1 1 d . . .
H12 H 0.2454 0.3028 0.2330 0.033 Uiso 1 1 calc R . .
C13 C 0.3393(4) 0.2677(3) 0.15460(16) 0.0275(9) Uani 1 1 d . . .
C14 C 0.2538(4) 0.2207(3) 0.12848(17) 0.0314(9) Uani 1 1 d . . .
H14 H 0.1775 0.2114 0.1476 0.038 Uiso 1 1 calc R . .
C15 C 0.2786(4) 0.1868(3) 0.07448(17) 0.0308(9) Uani 1 1 d . . .
H15 H 0.2201 0.1533 0.0569 0.037 Uiso 1 1 calc R . .
C16 C 0.3894(4) 0.2017(3) 0.04570(16) 0.0285(9) Uani 1 1 d . . .
C17 C 0.4785(4) 0.2465(3) 0.07246(17) 0.0278(9) Uani 1 1 d . . .
H17 H 0.5554 0.2551 0.0536 0.033 Uiso 1 1 calc R . .
C18 C 0.4535(4) 0.2782(3) 0.12646(16) 0.0259(9) Uani 1 1 d . . .
C19 C 0.5419(4) 0.3259(3) 0.16247(16) 0.0254(8) Uani 1 1 d . . .
H19 H 0.6242 0.3323 0.1429 0.030 Uiso 1 1 calc R . .
C20 C 0.4599(4) 0.4250(3) 0.17970(16) 0.0248(8) Uani 1 1 d . . .
C21 C 0.4887(4) 0.5165(3) 0.16917(16) 0.0257(8) Uani 1 1 d . . .
H21 H 0.5671 0.5215 0.1504 0.031 Uiso 1 1 calc R . .
C22 C 0.4478(4) 0.2533(3) 0.24201(17) 0.0276(9) Uani 1 1 d . . .
C23 C 0.5627(4) 0.2626(3) 0.21468(17) 0.0280(9) Uani 1 1 d . . .
C24 C 0.6804(4) 0.2139(3) 0.23396(19) 0.0386(11) Uani 1 1 d . . .
H24 H 0.7583 0.2216 0.2156 0.046 Uiso 1 1 calc R . .
C25 C 0.6832(5) 0.1540(4) 0.2803(2) 0.0469(12) Uani 1 1 d . . .
H25 H 0.7633 0.1197 0.2939 0.056 Uiso 1 1 calc R . .
C26 C 0.5681(5) 0.1438(4) 0.3072(2) 0.0470(12) Uani 1 1 d . . .
H26 H 0.5709 0.1022 0.3389 0.056 Uiso 1 1 calc R . .
C27 C 0.4496(5) 0.1936(3) 0.28847(18) 0.0380(10) Uani 1 1 d . . .
H27 H 0.3718 0.1867 0.3071 0.046 Uiso 1 1 calc R . .
C56 C 0.9057(4) 0.5078(3) 0.48720(17) 0.0281(9) Uani 1 1 d . . .
C57 C 0.7787(4) 0.5193(3) 0.46923(16) 0.0283(9) Uani 1 1 d . . .
C58 C 0.7448(4) 0.4508(3) 0.43166(17) 0.0330(10) Uani 1 1 d . . .
H58 H 0.8081 0.3951 0.4201 0.040 Uiso 1 1 calc R . .
C59 C 0.6237(4) 0.4624(3) 0.41150(17) 0.0338(10) Uani 1 1 d . . .
H59 H 0.6041 0.4151 0.3862 0.041 Uiso 1 1 calc R . .
C60 C 0.5263(4) 0.5447(3) 0.42789(17) 0.0334(10) Uani 1 1 d . . .
C61 C 0.5578(4) 0.6112(3) 0.46724(17) 0.0301(9) Uani 1 1 d . . .
H61 H 0.4935 0.6651 0.4802 0.036 Uiso 1 1 calc R . .
C62 C 0.6797(4) 0.5989(3) 0.48674(17) 0.0293(9) Uani 1 1 d . . .
H62 H 0.6988 0.6451 0.5129 0.035 Uiso 1 1 calc R . .
C63 C 0.3803(4) 0.5066(4) 0.35631(19) 0.0428(12) Uani 1 1 d . . .
H63A H 0.4600 0.4900 0.3330 0.051 Uiso 1 1 calc R . .
H63B H 0.3146 0.5506 0.3343 0.051 Uiso 1 1 calc R . .
C64 C 0.3332(5) 0.4127(4) 0.3695(2) 0.0476(12) Uani 1 1 d . . .
H64A H 0.4028 0.3644 0.3859 0.071 Uiso 1 1 calc R . .
H64B H 0.3063 0.3853 0.3352 0.071 Uiso 1 1 calc R . .
H64C H 0.2598 0.4272 0.3958 0.071 Uiso 1 1 calc R . .
C65 C 0.3012(4) 0.6373(3) 0.42602(19) 0.0389(11) Uani 1 1 d . . .
H65A H 0.3093 0.6446 0.4666 0.047 Uiso 1 1 calc R . .
H65B H 0.2186 0.6162 0.4197 0.047 Uiso 1 1 calc R . .
C66 C 0.2978(5) 0.7367(4) 0.3985(2) 0.0509(13) Uani 1 1 d . . .
H66A H 0.3697 0.7651 0.4114 0.076 Uiso 1 1 calc R . .
H66B H 0.2162 0.7814 0.4082 0.076 Uiso 1 1 calc R . .
H66C H 0.3053 0.7281 0.3582 0.076 Uiso 1 1 calc R . .
C67 C 0.4989(4) 0.5624(3) 0.02387(16) 0.0268(9) Uani 1 1 d . . .
C68 C 0.4093(4) 0.4952(3) 0.01516(16) 0.0273(9) Uani 1 1 d . . .
C69 C 0.2857(4) 0.4888(3) 0.03619(16) 0.0287(9) Uani 1 1 d . . .
C70 C 0.2225(4) 0.5529(3) 0.07800(17) 0.0300(9) Uani 1 1 d . . .
H70 H 0.2625 0.6036 0.0917 0.036 Uiso 1 1 calc R . .
C71 C 0.1044(4) 0.5434(3) 0.09922(18) 0.0348(10) Uani 1 1 d . . .
H71 H 0.0647 0.5866 0.1280 0.042 Uiso 1 1 calc R . .
C72 C 0.0402(4) 0.4695(3) 0.07867(17) 0.0328(10) Uani 1 1 d . . .
C73 C 0.1012(4) 0.4089(3) 0.03512(17) 0.0319(9) Uani 1 1 d . . .
H73 H 0.0587 0.3614 0.0193 0.038 Uiso 1 1 calc R . .
C74 C 0.2211(4) 0.4169(3) 0.01497(17) 0.0305(9) Uani 1 1 d . . .
H74 H 0.2613 0.3734 -0.0137 0.037 Uiso 1 1 calc R . .
C75 C -0.1303(4) 0.5122(4) 0.15040(18) 0.0421(11) Uani 1 1 d . . .
H75A H -0.0597 0.5179 0.1756 0.051 Uiso 1 1 calc R . .
H75B H -0.1873 0.4733 0.1699 0.051 Uiso 1 1 calc R . .
C76 C -0.2080(4) 0.6166(4) 0.13820(19) 0.0449(12) Uani 1 1 d . . .
H76A H -0.1510 0.6568 0.1210 0.067 Uiso 1 1 calc R . .
H76B H -0.2450 0.6478 0.1730 0.067 Uiso 1 1 calc R . .
H76C H -0.2775 0.6116 0.1129 0.067 Uiso 1 1 calc R . .
C77 C -0.1474(4) 0.3889(3) 0.07762(19) 0.0379(10) Uani 1 1 d . . .
H77A H -0.1332 0.3857 0.0368 0.045 Uiso 1 1 calc R . .
H77B H -0.2405 0.4138 0.0851 0.045 Uiso 1 1 calc R . .
C78 C -0.1095(5) 0.2845(4) 0.1015(2) 0.0450(12) Uani 1 1 d . . .
H78A H -0.0232 0.2538 0.0875 0.067 Uiso 1 1 calc R . .
H78B H -0.1715 0.2447 0.0902 0.067 Uiso 1 1 calc R . .
H78C H -0.1094 0.2881 0.1421 0.067 Uiso 1 1 calc R . .
C79 C 0.1429(5) 0.9087(4) 0.0452(2) 0.0552(14) Uani 1 1 d . . .
H79 H 0.1650 0.9490 0.0131 0.066 Uiso 1 1 calc R . .
Cl1 Cl 0.15160(18) 0.97523(12) 0.10616(7) 0.0755(5) Uani 1 1 d . . .
Cl2 Cl 0.25555(14) 0.79682(11) 0.04602(7) 0.0645(4) Uani 1 1 d . . .
Cl3 Cl -0.01197(14) 0.88598(13) 0.03590(7) 0.0757(5) Uani 1 1 d . . .
C80 C 0.8223(10) 0.0682(6) 0.4505(3) 0.049(3) Uani 0.538(3) 1 d PD A 1
H80A H 0.7539 0.0368 0.4636 0.059 Uiso 0.538(3) 1 d PR A 1
Cl4 Cl 0.8895(4) 0.0097(3) 0.38912(18) 0.0572(10) Uani 0.538(3) 1 d PD A 1
Cl5 Cl 0.7593(4) 0.1927(2) 0.43762(13) 0.0899(14) Uani 0.538(3) 1 d PD A 1
Cl6 Cl 0.9393(3) 0.0552(3) 0.50086(12) 0.0760(10) Uani 0.538(3) 1 d PD . 1
Cl7 Cl 0.8335(4) 0.0300(4) 0.3967(2) 0.0511(11) Uani 0.462(3) 1 d PD A 2
Cl8 Cl 0.8784(3) 0.1955(2) 0.45891(13) 0.0549(9) Uani 0.462(3) 1 d PD A 2
Cl9 Cl 0.6200(3) 0.1749(2) 0.44110(12) 0.0555(9) Uani 0.462(3) 1 d PD A 2
C81 C 0.7768(8) 0.1114(6) 0.4515(4) 0.043(3) Uani 0.462(3) 1 d PD A 2
H81A H 0.7778 0.0735 0.4851 0.052 Uiso 0.462(3) 1 d PR A 2
N4 N 0.7821(4) 0.8363(3) 0.53345(15) 0.0341(8) Uani 1 1 d . . .
N5 N 0.8635(3) 0.8312(3) 0.63920(15) 0.0333(8) Uani 1 1 d . . .
N6 N 1.0128(3) 0.6619(3) 0.67369(14) 0.0331(8) Uani 1 1 d . . .
H6A H 0.9630 0.6931 0.6461 0.050 Uiso 1 1 d R . .
O3 O 0.6660(3) 0.9934(2) 0.54685(14) 0.0515(9) Uani 1 1 d . . .
O4 O 1.0297(3) 0.7300(2) 0.75863(13) 0.0438(8) Uani 1 1 d . . .
C28 C 0.7380(4) 0.9190(3) 0.56384(19) 0.0387(11) Uani 1 1 d . . .
C29 C 0.7864(4) 0.9158(3) 0.62199(19) 0.0364(10) Uani 1 1 d . . .
C30 C 0.7521(5) 0.9992(3) 0.6544(2) 0.0444(12) Uani 1 1 d . . .
H30 H 0.6965 1.0568 0.6409 0.053 Uiso 1 1 calc R . .
C31 C 0.8004(5) 0.9975(4) 0.7073(2) 0.0486(13) Uani 1 1 d . . .
H31 H 0.7789 1.0543 0.7305 0.058 Uiso 1 1 calc R . .
C32 C 0.8811(5) 0.9117(4) 0.7263(2) 0.0437(12) Uani 1 1 d . . .
H32 H 0.9162 0.9085 0.7623 0.052 Uiso 1 1 calc R . .
C33 C 0.9080(4) 0.8314(3) 0.69050(19) 0.0349(10) Uani 1 1 d . . .
C34 C 0.9902(4) 0.7364(3) 0.71089(18) 0.0350(10) Uani 1 1 d . . .
C35 C 0.7607(4) 0.8245(3) 0.47676(18) 0.0331(10) Uani 1 1 d . . .
C36 C 0.8660(4) 0.7744(3) 0.44410(18) 0.0319(9) Uani 1 1 d . . .
H36 H 0.9485 0.7551 0.4599 0.038 Uiso 1 1 calc R . .
C37 C 0.8488(4) 0.7537(3) 0.38962(18) 0.0313(9) Uani 1 1 d . . .
C38 C 0.9523(4) 0.7010(3) 0.34959(17) 0.0288(9) Uani 1 1 d . . .
H38 H 1.0398 0.6854 0.3661 0.035 Uiso 1 1 calc R . .
C39 C 0.9053(4) 0.6097(3) 0.33099(17) 0.0290(9) Uani 1 1 d . . .
C40 C 0.9726(4) 0.5138(3) 0.33635(17) 0.0305(9) Uani 1 1 d . . .
H40 H 1.0541 0.5005 0.3534 0.037 Uiso 1 1 calc R . .
C41 C 0.9191(4) 0.4362(3) 0.31635(17) 0.0311(9) Uani 1 1 d . . .
C42 C 0.7993(4) 0.4553(3) 0.29145(16) 0.0337(10) Uani 1 1 d . . .
H42 H 0.7638 0.4023 0.2775 0.040 Uiso 1 1 calc R . .
C43 C 0.7319(4) 0.5534(3) 0.28721(18) 0.0344(10) Uani 1 1 d . . .
H43 H 0.6503 0.5672 0.2702 0.041 Uiso 1 1 calc R . .
C44 C 0.7834(4) 0.6299(3) 0.30759(17) 0.0336(10) Uani 1 1 d . . .
C45 C 0.7253(4) 0.7422(3) 0.30681(18) 0.0345(10) Uani 1 1 d . . .
H45 H 0.6378 0.7580 0.2904 0.041 Uiso 1 1 calc R . .
C46 C 0.7268(4) 0.7786(3) 0.36637(19) 0.0341(10) Uani 1 1 d . . .
C47 C 0.6245(4) 0.8323(3) 0.39745(19) 0.0368(10) Uani 1 1 d . . .
H47 H 0.5427 0.8529 0.3812 0.044 Uiso 1 1 calc R . .
C48 C 0.6420(4) 0.8558(3) 0.4523(2) 0.0387(11) Uani 1 1 d . . .
H48 H 0.5723 0.8936 0.4733 0.046 Uiso 1 1 calc R . .
C49 C 0.9470(4) 0.7658(3) 0.29791(18) 0.0324(9) Uani 1 1 d . . .
C50 C 0.8244(4) 0.7870(3) 0.27459(18) 0.0344(10) Uani 1 1 d . . .
C51 C 0.8058(5) 0.8415(4) 0.2262(2) 0.0448(12) Uani 1 1 d . . .
H51 H 0.7227 0.8571 0.2106 0.054 Uiso 1 1 calc R . .
C52 C 0.9084(5) 0.8735(4) 0.2006(2) 0.0497(13) Uani 1 1 d . . .
H52 H 0.8960 0.9104 0.1670 0.060 Uiso 1 1 calc R . .
C53 C 1.0286(5) 0.8521(4) 0.2235(2) 0.0447(12) Uani 1 1 d . . .
H53 H 1.0989 0.8737 0.2054 0.054 Uiso 1 1 calc R . .
C54 C 1.0478(4) 0.7993(3) 0.27277(18) 0.0345(10) Uani 1 1 d . . .
H54 H 1.1303 0.7863 0.2890 0.041 Uiso 1 1 calc R . .
H3A H 0.544(5) 0.790(4) 0.0281(19) 0.039(13) Uiso 1 1 d . . .
H4A H 0.835(5) 0.788(4) 0.5464(19) 0.040(14) Uiso 1 1 d . . .
C55 C 0.9744(4) 0.5622(3) 0.52445(17) 0.0292(9) Uani 1 1 d . . .
O5 O 0.9431(3) 0.6366(2) 0.55470(12) 0.0325(7) Uani 1 1 d . . .

loop_
_atom_site_aniso_label
_atom_site_aniso_U_11
_atom_site_aniso_U_22
_atom_site_aniso_U_33
_atom_site_aniso_U_23
_atom_site_aniso_U_13
_atom_site_aniso_U_12
N1 0.0345(19) 0.0198(17) 0.0283(18) 0.0006(14) 0.0046(14) -0.0078(14)
N2 0.0291(18) 0.0212(17) 0.034(2) 0.0045(14) -0.0042(15) -0.0083(14)
N3 0.039(2) 0.0259(18) 0.028(2) 0.0024(15) 0.0015(16) -0.0161(16)
N7 0.0262(18) 0.049(2) 0.032(2) 0.0012(17) -0.0046(15) -0.0087(17)
N8 0.0285(19) 0.051(2) 0.031(2) 0.0031(17) 0.0039(15) -0.0131(17)
O1 0.0462(18) 0.0310(16) 0.0337(18) -0.0064(13) 0.0096(14) -0.0147(14)
O2 0.059(2) 0.0318(17) 0.0425(19) 0.0051(14) 0.0031(15) -0.0253(16)
O6 0.0348(16) 0.0298(15) 0.0293(16) 0.0001(12) 0.0034(12) -0.0096(13)
C1 0.026(2) 0.025(2) 0.032(2) -0.0010(17) -0.0009(18) -0.0056(17)
C2 0.028(2) 0.0185(19) 0.032(2) -0.0007(16) -0.0033(17) -0.0037(16)
C3 0.034(2) 0.030(2) 0.035(2) -0.0047(18) 0.0033(18) -0.0065(19)
C4 0.048(3) 0.020(2) 0.044(3) -0.0020(18) 0.001(2) -0.0061(19)
C5 0.041(2) 0.021(2) 0.039(3) 0.0059(18) -0.007(2) -0.0110(18)
C6 0.034(2) 0.025(2) 0.028(2) 0.0025(17) -0.0037(17) -0.0076(18)
C7 0.040(2) 0.025(2) 0.036(2) 0.0043(18) -0.0075(19) -0.0083(19)
C8 0.031(2) 0.026(2) 0.023(2) 0.0000(16) -0.0029(16) -0.0115(17)
C9 0.032(2) 0.029(2) 0.024(2) -0.0036(16) 0.0023(17) -0.0063(18)
C10 0.028(2) 0.035(2) 0.022(2) 0.0015(17) 0.0014(16) -0.0104(18)
C11 0.031(2) 0.022(2) 0.028(2) 0.0061(16) -0.0002(17) -0.0113(17)
C12 0.026(2) 0.027(2) 0.032(2) 0.0026(17) 0.0024(17) -0.0116(17)
C13 0.030(2) 0.024(2) 0.029(2) 0.0044(16) -0.0007(17) -0.0077(17)
C14 0.032(2) 0.033(2) 0.033(2) 0.0092(18) -0.0012(18) -0.0137(18)
C15 0.032(2) 0.030(2) 0.035(2) 0.0023(18) -0.0044(18) -0.0150(18)
C16 0.037(2) 0.023(2) 0.027(2) 0.0035(16) 0.0020(18) -0.0090(18)
C17 0.029(2) 0.023(2) 0.033(2) 0.0064(17) 0.0020(17) -0.0087(17)
C18 0.027(2) 0.0210(19) 0.032(2) 0.0032(16) 0.0007(17) -0.0105(16)
C19 0.026(2) 0.026(2) 0.026(2) 0.0052(16) 0.0021(16) -0.0109(17)
C20 0.027(2) 0.025(2) 0.026(2) 0.0024(16) -0.0018(16) -0.0104(17)
C21 0.024(2) 0.029(2) 0.027(2) -0.0024(16) 0.0013(16) -0.0110(17)
C22 0.032(2) 0.023(2) 0.031(2) 0.0036(16) -0.0023(17) -0.0112(17)
C23 0.034(2) 0.021(2) 0.032(2) -0.0004(16) -0.0033(18) -0.0118(17)
C24 0.033(2) 0.037(2) 0.048(3) 0.006(2) -0.006(2) -0.014(2)
C25 0.039(3) 0.044(3) 0.057(3) 0.019(2) -0.013(2) -0.006(2)
C26 0.056(3) 0.045(3) 0.042(3) 0.018(2) -0.014(2) -0.016(2)
C27 0.045(3) 0.036(2) 0.037(3) 0.0071(19) 0.000(2) -0.018(2)
C56 0.029(2) 0.026(2) 0.030(2) 0.0093(17) -0.0015(17) -0.0079(17)
C57 0.028(2) 0.032(2) 0.028(2) 0.0111(17) -0.0036(17) -0.0112(18)
C58 0.030(2) 0.036(2) 0.034(2) 0.0036(19) 0.0020(18) -0.0078(19)
C59 0.035(2) 0.036(2) 0.032(2) 0.0010(19) 0.0009(19) -0.012(2)
C60 0.030(2) 0.041(2) 0.031(2) 0.0102(19) -0.0047(18) -0.012(2)
C61 0.027(2) 0.032(2) 0.032(2) 0.0051(18) -0.0019(17) -0.0067(18)
C62 0.030(2) 0.030(2) 0.029(2) 0.0036(17) 0.0004(17) -0.0090(18)
C63 0.032(2) 0.064(3) 0.036(3) 0.004(2) -0.006(2) -0.016(2)
C64 0.046(3) 0.059(3) 0.038(3) -0.001(2) -0.010(2) -0.011(2)
C65 0.027(2) 0.050(3) 0.041(3) 0.008(2) -0.0061(19) -0.011(2)
C66 0.042(3) 0.050(3) 0.063(3) 0.020(3) -0.011(2) -0.012(2)
C67 0.027(2) 0.029(2) 0.024(2) 0.0032(16) 0.0009(16) -0.0060(17)
C68 0.030(2) 0.030(2) 0.024(2) 0.0067(17) -0.0024(17) -0.0091(18)
C69 0.027(2) 0.033(2) 0.027(2) 0.0062(17) -0.0009(17) -0.0070(18)
C70 0.024(2) 0.038(2) 0.029(2) -0.0042(18) -0.0027(17) -0.0049(18)
C71 0.030(2) 0.044(3) 0.030(2) -0.0048(19) -0.0004(18) -0.0053(19)
C72 0.026(2) 0.046(3) 0.028(2) 0.0108(19) -0.0023(17) -0.0129(19)
C73 0.030(2) 0.032(2) 0.035(2) 0.0056(18) -0.0019(18) -0.0089(18)
C74 0.031(2) 0.031(2) 0.029(2) 0.0057(17) 0.0029(17) -0.0052(18)
C75 0.037(2) 0.061(3) 0.031(3) 0.003(2) 0.002(2) -0.018(2)
C76 0.032(2) 0.068(3) 0.037(3) -0.007(2) 0.007(2) -0.015(2)
C77 0.027(2) 0.052(3) 0.036(3) 0.008(2) 0.0020(18) -0.012(2)
C78 0.036(3) 0.047(3) 0.054(3) 0.012(2) -0.003(2) -0.014(2)
C79 0.055(3) 0.054(3) 0.061(4) 0.018(3) -0.005(3) -0.021(3)
Cl1 0.1089(13) 0.0583(9) 0.0668(10) 0.0052(7) 0.0162(9) -0.0369(9)
Cl2 0.0562(8) 0.0553(8) 0.0821(11) 0.0148(7) -0.0055(7) -0.0108(7)
Cl3 0.0472(8) 0.0889(12) 0.0948(12) 0.0305(9) -0.0122(8) -0.0220(8)
C80 0.077(9) 0.048(8) 0.031(6) 0.010(5) -0.019(6) -0.029(7)
Cl4 0.074(3) 0.045(2) 0.0538(19) 0.0128(15) -0.004(2) -0.015(2)
Cl5 0.156(4) 0.0423(17) 0.068(2) 0.0062(14) -0.020(2) -0.0081(18)
Cl6 0.0630(18) 0.103(2) 0.069(2) 0.0131(17) -0.0184(14) -0.0313(16)
Cl7 0.050(2) 0.040(2) 0.060(3) 0.0062(16) -0.007(2) 0.0001(19)
Cl8 0.0493(17) 0.0522(17) 0.066(2) -0.0060(14) 0.0008(14) -0.0161(13)
Cl9 0.0396(15) 0.068(2) 0.0564(18) -0.0030(14) 0.0018(12) -0.0058(13)
C81 0.058(8) 0.038(9) 0.035(6) 0.015(6) -0.003(6) -0.013(6)
N4 0.038(2) 0.0250(19) 0.036(2) 0.0051(16) 0.0057(17) 0.0011(17)
N5 0.0332(19) 0.032(2) 0.036(2) 0.0033(15) 0.0080(16) -0.0108(16)
N6 0.038(2) 0.0305(19) 0.031(2) 0.0024(15) -0.0036(16) -0.0069(16)
O3 0.062(2) 0.0354(19) 0.049(2) 0.0096(15) 0.0094(17) 0.0104(17)
O4 0.0411(18) 0.056(2) 0.0361(19) -0.0057(15) -0.0051(14) -0.0130(16)
C28 0.042(3) 0.033(2) 0.039(3) 0.010(2) 0.011(2) -0.004(2)
C29 0.041(3) 0.024(2) 0.043(3) 0.0020(19) 0.015(2) -0.0063(19)
C30 0.050(3) 0.030(2) 0.053(3) -0.001(2) 0.021(2) -0.012(2)
C31 0.049(3) 0.037(3) 0.062(4) -0.015(2) 0.020(3) -0.016(2)
C32 0.051(3) 0.044(3) 0.041(3) -0.011(2) 0.009(2) -0.023(2)
C33 0.031(2) 0.033(2) 0.043(3) -0.0038(19) 0.007(2) -0.0141(19)
C34 0.033(2) 0.039(2) 0.036(3) -0.004(2) 0.0022(19) -0.015(2)
C35 0.035(2) 0.024(2) 0.040(3) 0.0059(18) 0.0056(19) -0.0063(18)
C36 0.030(2) 0.025(2) 0.039(3) 0.0070(18) 0.0033(19) -0.0046(18)
C37 0.029(2) 0.029(2) 0.036(2) 0.0087(18) 0.0003(18) -0.0059(18)
C38 0.024(2) 0.029(2) 0.033(2) 0.0063(17) -0.0027(17) -0.0035(17)
C39 0.029(2) 0.032(2) 0.027(2) 0.0096(17) -0.0027(17) -0.0088(18)
C40 0.027(2) 0.034(2) 0.030(2) 0.0073(18) -0.0018(17) -0.0051(18)
C41 0.035(2) 0.031(2) 0.027(2) 0.0045(17) -0.0001(18) -0.0078(19)
C42 0.044(3) 0.039(2) 0.022(2) 0.0034(18) -0.0037(18) -0.019(2)
C43 0.030(2) 0.042(3) 0.034(2) 0.0049(19) -0.0065(18) -0.012(2)
C44 0.030(2) 0.040(2) 0.031(2) 0.0090(19) -0.0050(18) -0.0071(19)
C45 0.025(2) 0.040(2) 0.039(3) 0.013(2) -0.0055(18) -0.0079(19)
C46 0.028(2) 0.031(2) 0.043(3) 0.0150(19) -0.0028(19) -0.0063(18)
C47 0.024(2) 0.037(2) 0.048(3) 0.012(2) -0.0015(19) -0.0030(19)
C48 0.030(2) 0.029(2) 0.055(3) 0.009(2) 0.010(2) -0.0003(19)
C49 0.033(2) 0.031(2) 0.033(2) 0.0070(18) -0.0024(18) -0.0065(19)
C50 0.031(2) 0.034(2) 0.037(2) 0.0111(19) -0.0035(19) -0.0043(19)
C51 0.040(3) 0.050(3) 0.045(3) 0.019(2) -0.007(2) -0.010(2)
C52 0.048(3) 0.059(3) 0.043(3) 0.024(2) -0.003(2) -0.015(3)
C53 0.048(3) 0.045(3) 0.044(3) 0.017(2) 0.002(2) -0.017(2)
C54 0.033(2) 0.034(2) 0.037(3) 0.0041(19) -0.0017(19) -0.0092(19)
C55 0.030(2) 0.031(2) 0.028(2) 0.0094(17) -0.0029(17) -0.0087(18)
O5 0.0337(16) 0.0280(15) 0.0350(17) 0.0014(13) -0.0035(13) -0.0038(13)

loop_
_atom_type_symbol
_atom_type_description
_atom_type_scat_dispersion_real
_atom_type_scat_dispersion_imag
_atom_type_scat_source
C C 0.0033 0.0016 'International Tables Vol C Tables 4.2.6.8 and 6.1.1.4'
H H 0.0000 0.0000 'International Tables Vol C Tables 4.2.6.8 and 6.1.1.4'
N N 0.0061 0.0033 'International Tables Vol C Tables 4.2.6.8 and 6.1.1.4'
O O 0.0106 0.0060 'International Tables Vol C Tables 4.2.6.8 and 6.1.1.4'
Cl Cl 0.1484 0.1585 'International Tables Vol C Tables 4.2.6.8 and 6.1.1.4'

loop_
_geom_angle_atom_site_label_1
_geom_angle_atom_site_label_2
_geom_angle_atom_site_label_3
_geom_angle
_geom_angle_site_symmetry_1
_geom_angle_site_symmetry_3
_geom_angle_publ_flag
C1 N1 C8 126.5(3) . . ?
C1 N1 H1 117.8 . . ?
C8 N1 H1 115.5 . . ?
C6 N2 C2 116.9(3) . . ?
C7 N3 C16 126.4(4) . 2_665 ?
C7 N3 H3A 118(3) . . ?
C16 N3 H3A 115(3) 2_665 . ?
C60 N7 C65 122.2(4) . . ?
C60 N7 C63 121.8(4) . . ?
C65 N7 C63 115.8(3) . . ?
C72 N8 C75 121.5(4) . . ?
C72 N8 C77 121.9(4) . . ?
C75 N8 C77 116.5(3) . . ?
O1 C1 N1 124.9(4) . . ?
O1 C1 C2 121.3(3) . . ?
N1 C1 C2 113.7(3) . . ?
N2 C2 C3 123.4(4) . . ?
N2 C2 C1 117.6(3) . . ?
C3 C2 C1 119.0(4) . . ?
C2 C3 C4 118.1(4) . . ?
C2 C3 H3 121.0 . . ?
C4 C3 H3 121.0 . . ?
C5 C4 C3 119.0(4) . . ?
C5 C4 H4 120.5 . . ?
C3 C4 H4 120.5 . . ?
C4 C5 C6 119.8(4) . . ?
C4 C5 H5 120.1 . . ?
C6 C5 H5 120.1 . . ?
N2 C6 C5 122.8(4) . . ?
N2 C6 C7 118.0(4) . . ?
C5 C6 C7 119.2(4) . . ?
O2 C7 N3 124.6(4) . . ?
O2 C7 C6 120.7(4) . . ?
N3 C7 C6 114.7(4) . . ?
C21 C8 C9 120.4(4) . . ?
C21 C8 N1 116.6(3) . . ?
C9 C8 N1 122.8(4) . . ?
C10 C9 C8 119.6(4) . . ?
C10 C9 H9 120.2 . . ?
C8 C9 H9 120.2 . . ?
C11 C10 C9 120.2(4) . . ?
C11 C10 H10 119.9 . . ?
C9 C10 H10 119.9 . . ?
C10 C11 C20 119.4(3) . . ?
C10 C11 C12 127.9(4) . . ?
C20 C11 C12 112.7(3) . . ?
C13 C12 C22 104.5(3) . . ?
C13 C12 C11 105.8(3) . . ?
C22 C12 C11 106.1(3) . . ?
C13 C12 H12 113.2 . . ?
C22 C12 H12 113.2 . . ?
C11 C12 H12 113.2 . . ?
C14 C13 C18 119.3(4) . . ?
C14 C13 C12 127.4(4) . . ?
C18 C13 C12 113.4(3) . . ?
C13 C14 C15 120.3(4) . . ?
C13 C14 H14 119.8 . . ?
C15 C14 H14 119.8 . . ?
C14 C15 C16 120.2(4) . . ?
C14 C15 H15 119.9 . . ?
C16 C15 H15 119.9 . . ?
C17 C16 C15 119.8(4) . . ?
C17 C16 N3 117.4(4) . 2_665 ?
C15 C16 N3 122.9(4) . 2_665 ?
C18 C17 C16 119.3(4) . . ?
C18 C17 H17 120.4 . . ?
C16 C17 H17 120.4 . . ?
C17 C18 C13 121.1(4) . . ?
C17 C18 C19 126.2(3) . . ?
C13 C18 C19 112.8(3) . . ?
C20 C19 C23 106.8(3) . . ?
C20 C19 C18 104.4(3) . . ?
C23 C19 C18 105.6(3) . . ?
C20 C19 H19 113.1 . . ?
C23 C19 H19 113.1 . . ?
C18 C19 H19 113.1 . . ?
C21 C20 C11 120.5(4) . . ?
C21 C20 C19 125.9(3) . . ?
C11 C20 C19 113.6(3) . . ?
C20 C21 C8 119.8(4) . . ?
C20 C21 H21 120.1 . . ?
C8 C21 H21 120.1 . . ?
C27 C22 C23 120.4(4) . . ?
C27 C22 C12 126.2(4) . . ?
C23 C22 C12 113.3(3) . . ?
C24 C23 C22 120.9(4) . . ?
C24 C23 C19 125.9(4) . . ?
C22 C23 C19 113.2(3) . . ?
C25 C24 C23 119.0(4) . . ?
C25 C24 H24 120.5 . . ?
C23 C24 H24 120.5 . . ?
C24 C25 C26 120.0(4) . . ?
C24 C25 H25 120.0 . . ?
C26 C25 H25 120.0 . . ?
C27 C26 C25 121.2(4) . . ?
C27 C26 H26 119.4 . . ?
C25 C26 H26 119.4 . . ?
C22 C27 C26 118.4(4) . . ?
C22 C27 H27 120.8 . . ?
C26 C27 H27 120.8 . . ?
C57 C56 C55 135.0(4) . 2_766 ?
C57 C56 C55 135.5(4) . . ?
C55 C56 C55 89.5(3) 2_766 . ?
C56 C57 C58 120.4(4) . . ?
C56 C57 C62 122.6(4) . . ?
C58 C57 C62 117.0(4) . . ?
C59 C58 C57 121.7(4) . . ?
C59 C58 H58 119.1 . . ?
C57 C58 H58 119.1 . . ?
C58 C59 C60 120.7(4) . . ?
C58 C59 H59 119.6 . . ?
C60 C59 H59 119.6 . . ?
N7 C60 C61 120.8(4) . . ?
N7 C60 C59 121.3(4) . . ?
C61 C60 C59 117.9(4) . . ?
C62 C61 C60 120.6(4) . . ?
C62 C61 H61 119.7 . . ?
C60 C61 H61 119.7 . . ?
C61 C62 C57 122.0(4) . . ?
C61 C62 H62 119.0 . . ?
C57 C62 H62 119.0 . . ?
N7 C63 C64 113.7(4) . . ?
N7 C63 H63A 108.8 . . ?
C64 C63 H63A 108.8 . . ?
N7 C63 H63B 108.8 . . ?
C64 C63 H63B 108.8 . . ?
H63A C63 H63B 107.7 . . ?
C63 C64 H64A 109.5 . . ?
C63 C64 H64B 109.5 . . ?
H64A C64 H64B 109.5 . . ?
C63 C64 H64C 109.5 . . ?
H64A C64 H64C 109.5 . . ?
H64B C64 H64C 109.5 . . ?
N7 C65 C66 113.3(4) . . ?
N7 C65 H65A 108.9 . . ?
C66 C65 H65A 108.9 . . ?
N7 C65 H65B 108.9 . . ?
C66 C65 H65B 108.9 . . ?
H65A C65 H65B 107.7 . . ?
C65 C66 H66A 109.5 . . ?
C65 C66 H66B 109.5 . . ?
H66A C66 H66B 109.5 . . ?
C65 C66 H66C 109.5 . . ?
H66A C66 H66C 109.5 . . ?
H66B C66 H66C 109.5 . . ?
O6 C67 C68 134.7(4) . 2_665 ?
O6 C67 C68 135.3(4) . . ?
C68 C67 C68 90.0(3) 2_665 . ?
C69 C68 C67 135.0(4) . 2_665 ?
C69 C68 C67 135.0(4) . . ?
C67 C68 C67 90.0(3) 2_665 . ?
C70 C69 C68 122.0(4) . . ?
C70 C69 C74 118.0(4) . . ?
C68 C69 C74 120.0(4) . . ?
C71 C70 C69 121.1(4) . . ?
C71 C70 H70 119.4 . . ?
C69 C70 H70 119.4 . . ?
C70 C71 C72 120.9(4) . . ?
C70 C71 H71 119.5 . . ?
C72 C71 H71 119.5 . . ?
N8 C72 C73 121.6(4) . . ?
N8 C72 C71 120.9(4) . . ?
C73 C72 C71 117.5(4) . . ?
C74 C73 C72 121.4(4) . . ?
C74 C73 H73 119.3 . . ?
C72 C73 H73 119.3 . . ?
C73 C74 C69 120.9(4) . . ?
C73 C74 H74 119.5 . . ?
C69 C74 H74 119.5 . . ?
N8 C75 C76 113.2(4) . . ?
N8 C75 H75A 108.9 . . ?
C76 C75 H75A 108.9 . . ?
N8 C75 H75B 108.9 . . ?
C76 C75 H75B 108.9 . . ?
H75A C75 H75B 107.8 . . ?
C75 C76 H76A 109.5 . . ?
C75 C76 H76B 109.5 . . ?
H76A C76 H76B 109.5 . . ?
C75 C76 H76C 109.5 . . ?
H76A C76 H76C 109.5 . . ?
H76B C76 H76C 109.5 . . ?
N8 C77 C78 113.4(4) . . ?
N8 C77 H77A 108.9 . . ?
C78 C77 H77A 108.9 . . ?
N8 C77 H77B 108.9 . . ?
C78 C77 H77B 108.9 . . ?
H77A C77 H77B 107.7 . . ?
C77 C78 H78A 109.5 . . ?
C77 C78 H78B 109.5 . . ?
H78A C78 H78B 109.5 . . ?
C77 C78 H78C 109.5 . . ?
H78A C78 H78C 109.5 . . ?
H78B C78 H78C 109.5 . . ?
Cl1 C79 Cl3 111.8(3) . . ?
Cl1 C79 Cl2 110.1(3) . . ?
Cl3 C79 Cl2 110.2(3) . . ?
Cl1 C79 H79 108.2 . . ?
Cl3 C79 H79 108.2 . . ?
Cl2 C79 H79 108.2 . . ?
Cl6 C80 Cl5 111.1(5) . . ?
Cl6 C80 Cl4 109.5(5) . . ?
Cl5 C80 Cl4 109.9(5) . . ?
Cl6 C80 H80A 108.7 . . ?
Cl5 C80 H80A 108.8 . . ?
Cl4 C80 H80A 108.8 . . ?
Cl6 C80 H81A 73.8 . . ?
Cl5 C80 H81A 89.7 . . ?
Cl4 C80 H81A 156.2 . . ?
H80A C80 H81A 50.0 . . ?
C80 Cl6 Cl6 117.3(4) . 2_756 ?
C80 Cl6 H81A 31.5 . . ?
Cl6 Cl6 H81A 130.2 2_756 . ?
C81 Cl7 H80A 37.4 . . ?
Cl9 C81 Cl8 109.9(5) . . ?
Cl9 C81 Cl7 111.7(5) . . ?
Cl8 C81 Cl7 109.7(5) . . ?
Cl9 C81 H80A 98.1 . . ?
Cl8 C81 H80A 147.3 . . ?
Cl7 C81 H80A 73.4 . . ?
Cl9 C81 H81A 108.6 . . ?
Cl8 C81 H81A 108.5 . . ?
Cl7 C81 H81A 108.4 . . ?
H80A C81 H81A 44.2 . . ?
C28 N4 C35 125.7(4) . . ?
C28 N4 H4A 121(3) . . ?
C35 N4 H4A 112(3) . . ?
C33 N5 C29 116.6(4) . . ?
C34 N6 C41 125.9(4) . 2_766 ?
C34 N6 H6A 97.7 . . ?
C41 N6 H6A 135.8 2_766 . ?
O3 C28 N4 124.9(5) . . ?
O3 C28 C29 120.2(4) . . ?
N4 C28 C29 114.9(4) . . ?
N5 C29 C30 123.6(5) . . ?
N5 C29 C28 117.9(4) . . ?
C30 C29 C28 118.5(4) . . ?
C29 C30 C31 118.5(5) . . ?
C29 C30 H30 120.8 . . ?
C31 C30 H30 120.8 . . ?
C30 C31 C32 119.5(4) . . ?
C30 C31 H31 120.2 . . ?
C32 C31 H31 120.2 . . ?
C33 C32 C31 117.3(5) . . ?
C33 C32 H32 121.4 . . ?
C31 C32 H32 121.4 . . ?
N5 C33 C32 124.5(4) . . ?
N5 C33 C34 117.2(4) . . ?
C32 C33 C34 118.3(4) . . ?
O4 C34 N6 124.4(4) . . ?
O4 C34 C33 120.6(4) . . ?
N6 C34 C33 115.0(4) . . ?
C48 C35 N4 123.8(4) . . ?
C48 C35 C36 119.3(4) . . ?
N4 C35 C36 116.9(4) . . ?
C37 C36 C35 119.7(4) . . ?
C37 C36 H36 120.1 . . ?
C35 C36 H36 120.1 . . ?
C36 C37 C46 120.7(4) . . ?
C36 C37 C38 125.7(4) . . ?
C46 C37 C38 113.6(4) . . ?
C39 C38 C37 105.2(3) . . ?
C39 C38 C49 104.7(3) . . ?
C37 C38 C49 106.6(3) . . ?
C39 C38 H38 113.2 . . ?
C37 C38 H38 113.2 . . ?
C49 C38 H38 113.2 . . ?
C40 C39 C44 121.0(4) . . ?
C40 C39 C38 124.9(4) . . ?
C44 C39 C38 114.1(4) . . ?
C39 C40 C41 119.0(4) . . ?
C39 C40 H40 120.5 . . ?
C41 C40 H40 120.5 . . ?
C42 C41 C40 120.7(4) . . ?
C42 C41 N6 122.0(4) . 2_766 ?
C40 C41 N6 117.2(4) . 2_766 ?
C41 C42 C43 119.2(4) . . ?
C41 C42 H42 120.4 . . ?
C43 C42 H42 120.4 . . ?
C44 C43 C42 120.2(4) . . ?
C44 C43 H43 119.9 . . ?
C42 C43 H43 119.9 . . ?
C43 C44 C39 119.7(4) . . ?
C43 C44 C45 128.2(4) . . ?
C39 C44 C45 112.0(4) . . ?
C50 C45 C46 106.1(3) . . ?
C50 C45 C44 104.2(3) . . ?
C46 C45 C44 106.5(3) . . ?
C50 C45 H45 113.1 . . ?
C46 C45 H45 113.1 . . ?
C44 C45 H45 113.1 . . ?
C47 C46 C37 119.7(4) . . ?
C47 C46 C45 127.6(4) . . ?
C37 C46 C45 112.8(4) . . ?
C48 C47 C46 119.8(4) . . ?
C48 C47 H47 120.1 . . ?
C46 C47 H47 120.1 . . ?
C47 C48 C35 120.5(4) . . ?
C47 C48 H48 119.7 . . ?
C35 C48 H48 119.7 . . ?
C54 C49 C50 120.1(4) . . ?
C54 C49 C38 126.7(4) . . ?
C50 C49 C38 113.1(4) . . ?
C51 C50 C49 119.8(4) . . ?
C51 C50 C45 127.0(4) . . ?
C49 C50 C45 113.2(4) . . ?
C50 C51 C52 119.8(4) . . ?
C50 C51 H51 120.1 . . ?
C52 C51 H51 120.1 . . ?
C53 C52 C51 120.2(4) . . ?
C53 C52 H52 119.9 . . ?
C51 C52 H52 119.9 . . ?
C52 C53 C54 120.5(4) . . ?
C52 C53 H53 119.7 . . ?
C54 C53 H53 119.7 . . ?
C49 C54 C53 119.6(4) . . ?
C49 C54 H54 120.2 . . ?
C53 C54 H54 120.2 . . ?
O5 C55 C56 134.5(4) . 2_766 ?
O5 C55 C56 135.0(4) . . ?
C56 C55 C56 90.5(3) 2_766 . ?

loop_
_geom_bond_atom_site_label_1
_geom_bond_atom_site_label_2
_geom_bond_distance
_geom_bond_site_symmetry_2
_geom_bond_publ_flag
N1 C1 1.346(5) . ?
N1 C8 1.424(5) . ?
N1 H1 0.9100 . ?
N2 C6 1.344(5) . ?
N2 C2 1.347(5) . ?
N3 C7 1.362(5) . ?
N3 C16 1.409(5) 2_665 ?
N3 H3A 0.82(5) . ?
N7 C60 1.364(5) . ?
N7 C65 1.458(6) . ?
N7 C63 1.463(6) . ?
N8 C72 1.354(5) . ?
N8 C75 1.458(6) . ?
N8 C77 1.459(6) . ?
O1 C1 1.219(5) . ?
O2 C7 1.224(5) . ?
O6 C67 1.237(5) . ?
C1 C2 1.508(5) . ?
C2 C3 1.385(5) . ?
C3 C4 1.389(6) . ?
C3 H3 0.9500 . ?
C4 C5 1.361(6) . ?
C4 H4 0.9500 . ?
C5 C6 1.378(6) . ?
C5 H5 0.9500 . ?
C6 C7 1.496(6) . ?
C8 C21 1.383(6) . ?
C8 C9 1.393(6) . ?
C9 C10 1.387(5) . ?
C9 H9 0.9500 . ?
C10 C11 1.386(6) . ?
C10 H10 0.9500 . ?
C11 C20 1.401(5) . ?
C11 C12 1.532(5) . ?
C12 C13 1.521(6) . ?
C12 C22 1.530(5) . ?
C12 H12 1.0000 . ?
C13 C14 1.378(5) . ?
C13 C18 1.404(5) . ?
C14 C15 1.385(6) . ?
C14 H14 0.9500 . ?
C15 C16 1.398(6) . ?
C15 H15 0.9500 . ?
C16 C17 1.396(6) . ?
C16 N3 1.409(5) 2_665 ?
C17 C18 1.376(6) . ?
C17 H17 0.9500 . ?
C18 C19 1.531(5) . ?
C19 C20 1.519(5) . ?
C19 C23 1.522(5) . ?
C19 H19 1.0000 . ?
C20 C21 1.374(5) . ?
C21 H21 0.9500 . ?
C22 C27 1.383(6) . ?
C22 C23 1.397(6) . ?
C23 C24 1.383(6) . ?
C24 C25 1.382(6) . ?
C24 H24 0.9500 . ?
C25 C26 1.396(7) . ?
C25 H25 0.9500 . ?
C26 C27 1.390(6) . ?
C26 H26 0.9500 . ?
C27 H27 0.9500 . ?
C56 C57 1.402(5) . ?
C56 C55 1.456(6) 2_766 ?
C56 C55 1.466(6) . ?
C57 C58 1.412(6) . ?
C57 C62 1.416(6) . ?
C58 C59 1.361(6) . ?
C58 H58 0.9500 . ?
C59 C60 1.423(6) . ?
C59 H59 0.9500 . ?
C60 C61 1.412(6) . ?
C61 C62 1.363(5) . ?
C61 H61 0.9500 . ?
C62 H62 0.9500 . ?
C63 C64 1.503(7) . ?
C63 H63A 0.9900 . ?
C63 H63B 0.9900 . ?
C64 H64A 0.9800 . ?
C64 H64B 0.9800 . ?
C64 H64C 0.9800 . ?
C65 C66 1.511(6) . ?
C65 H65A 0.9900 . ?
C65 H65B 0.9900 . ?
C66 H66A 0.9800 . ?
C66 H66B 0.9800 . ?
C66 H66C 0.9800 . ?
C67 C68 1.454(6) 2_665 ?
C67 C68 1.469(5) . ?
C68 C69 1.411(6) . ?
C68 C67 1.454(6) 2_665 ?
C69 C70 1.408(6) . ?
C69 C74 1.413(6) . ?
C70 C71 1.369(6) . ?
C70 H70 0.9500 . ?
C71 C72 1.427(6) . ?
C71 H71 0.9500 . ?
C72 C73 1.406(6) . ?
C73 C74 1.372(6) . ?
C73 H73 0.9500 . ?
C74 H74 0.9500 . ?
C75 C76 1.538(7) . ?
C75 H75A 0.9900 . ?
C75 H75B 0.9900 . ?
C76 H76A 0.9800 . ?
C76 H76B 0.9800 . ?
C76 H76C 0.9800 . ?
C77 C78 1.526(6) . ?
C77 H77A 0.9900 . ?
C77 H77B 0.9900 . ?
C78 H78A 0.9800 . ?
C78 H78B 0.9800 . ?
C78 H78C 0.9800 . ?
C79 Cl1 1.748(6) . ?
C79 Cl3 1.749(5) . ?
C79 Cl2 1.751(6) . ?
C79 H79 1.0000 . ?
C80 Cl6 1.738(7) . ?
C80 Cl5 1.740(8) . ?
C80 Cl4 1.754(8) . ?
C80 H80A 0.9600 . ?
C80 H81A 0.9427 . ?
Cl6 Cl6 1.785(7) 2_756 ?
Cl6 H81A 1.7302 . ?
Cl7 C81 1.750(8) . ?
Cl7 H80A 1.7928 . ?
Cl8 C81 1.741(8) . ?
Cl9 C81 1.740(8) . ?
C81 H80A 1.1354 . ?
C81 H81A 0.9599 . ?
N4 C28 1.353(6) . ?
N4 C35 1.405(6) . ?
N4 H4A 0.84(5) . ?
N5 C33 1.333(6) . ?
N5 C29 1.353(5) . ?
N6 C34 1.347(5) . ?
N6 C41 1.421(5) 2_766 ?
N6 H6A 0.9101 . ?
O3 C28 1.224(5) . ?
O4 C34 1.230(5) . ?
C28 C29 1.501(7) . ?
C29 C30 1.375(6) . ?
C30 C31 1.381(7) . ?
C30 H30 0.9500 . ?
C31 C32 1.397(7) . ?
C31 H31 0.9500 . ?
C32 C33 1.385(6) . ?
C32 H32 0.9500 . ?
C33 C34 1.507(6) . ?
C35 C48 1.390(6) . ?
C35 C36 1.413(6) . ?
C36 C37 1.369(6) . ?
C36 H36 0.9500 . ?
C37 C46 1.399(6) . ?
C37 C38 1.516(6) . ?
C38 C39 1.514(6) . ?
C38 C49 1.523(6) . ?
C38 H38 1.0000 . ?
C39 C40 1.377(6) . ?
C39 C44 1.398(6) . ?
C40 C41 1.396(6) . ?
C40 H40 0.9500 . ?
C41 C42 1.394(6) . ?
C41 N6 1.421(5) 2_766 ?
C42 C43 1.402(6) . ?
C42 H42 0.9500 . ?
C43 C44 1.375(6) . ?
C43 H43 0.9500 . ?
C44 C45 1.547(6) . ?
C45 C50 1.515(6) . ?
C45 C46 1.523(6) . ?
C45 H45 1.0000 . ?
C46 C47 1.389(6) . ?
C47 C48 1.387(7) . ?
C47 H47 0.9500 . ?
C48 H48 0.9500 . ?
C49 C54 1.370(6) . ?
C49 C50 1.403(6) . ?
C50 C51 1.380(6) . ?
C51 C52 1.382(7) . ?
C51 H51 0.9500 . ?
C52 C53 1.377(7) . ?
C52 H52 0.9500 . ?
C53 C54 1.387(6) . ?
C53 H53 0.9500 . ?
C54 H54 0.9500 . ?
C55 O5 1.245(5) . ?
C55 C56 1.456(6) 2_766 ?

loop_
_geom_torsion_atom_site_label_1
_geom_torsion_atom_site_label_2
_geom_torsion_atom_site_label_3
_geom_torsion_atom_site_label_4
_geom_torsion
_geom_torsion_site_symmetry_1
_geom_torsion_site_symmetry_2
_geom_torsion_site_symmetry_3
_geom_torsion_site_symmetry_4
_geom_torsion_publ_flag
C8 N1 C1 O1 -2.7(7) . . . . ?
C8 N1 C1 C2 174.8(3) . . . . ?
C6 N2 C2 C3 0.8(6) . . . . ?
C6 N2 C2 C1 -178.2(3) . . . . ?
O1 C1 C2 N2 -176.9(4) . . . . ?
N1 C1 C2 N2 5.5(5) . . . . ?
O1 C1 C2 C3 4.0(6) . . . . ?
N1 C1 C2 C3 -173.6(4) . . . . ?
N2 C2 C3 C4 -1.3(6) . . . . ?
C1 C2 C3 C4 177.7(4) . . . . ?
C2 C3 C4 C5 -0.2(6) . . . . ?
C3 C4 C5 C6 2.0(6) . . . . ?
C2 N2 C6 C5 1.2(6) . . . . ?
C2 N2 C6 C7 -178.4(3) . . . . ?
C4 C5 C6 N2 -2.7(6) . . . . ?
C4 C5 C6 C7 176.9(4) . . . . ?
C16 N3 C7 O2 -3.6(7) 2_665 . . . ?
C16 N3 C7 C6 175.5(4) 2_665 . . . ?
N2 C6 C7 O2 -171.8(4) . . . . ?
C5 C6 C7 O2 8.6(6) . . . . ?
N2 C6 C7 N3 9.1(6) . . . . ?
C5 C6 C7 N3 -170.5(4) . . . . ?
C1 N1 C8 C21 -140.8(4) . . . . ?
C1 N1 C8 C9 43.5(6) . . . . ?
C21 C8 C9 C10 -1.6(6) . . . . ?
N1 C8 C9 C10 174.0(4) . . . . ?
C8 C9 C10 C11 0.5(6) . . . . ?
C9 C10 C11 C20 0.7(6) . . . . ?
C9 C10 C11 C12 -177.4(4) . . . . ?
C10 C11 C12 C13 123.2(4) . . . . ?
C20 C11 C12 C13 -55.0(4) . . . . ?
C10 C11 C12 C22 -126.1(4) . . . . ?
C20 C11 C12 C22 55.7(4) . . . . ?
C22 C12 C13 C14 120.7(4) . . . . ?
C11 C12 C13 C14 -127.4(4) . . . . ?
C22 C12 C13 C18 -57.5(4) . . . . ?
C11 C12 C13 C18 54.3(4) . . . . ?
C18 C13 C14 C15 -1.9(6) . . . . ?
C12 C13 C14 C15 -180.0(4) . . . . ?
C13 C14 C15 C16 -1.2(6) . . . . ?
C14 C15 C16 C17 3.2(6) . . . . ?
C14 C15 C16 N3 -175.1(4) . . . 2_665 ?
C15 C16 C17 C18 -2.0(6) . . . . ?
N3 C16 C17 C18 176.4(4) 2_665 . . . ?
C16 C17 C18 C13 -1.1(6) . . . . ?
C16 C17 C18 C19 178.1(4) . . . . ?
C14 C13 C18 C17 3.0(6) . . . . ?
C12 C13 C18 C17 -178.6(3) . . . . ?
C14 C13 C18 C19 -176.2(3) . . . . ?
C12 C13 C18 C19 2.1(5) . . . . ?
C17 C18 C19 C20 123.0(4) . . . . ?
C13 C18 C19 C20 -57.8(4) . . . . ?
C17 C18 C19 C23 -124.6(4) . . . . ?
C13 C18 C19 C23 54.6(4) . . . . ?
C10 C11 C20 C21 -0.8(6) . . . . ?
C12 C11 C20 C21 177.6(3) . . . . ?
C10 C11 C20 C19 -179.6(3) . . . . ?
C12 C11 C20 C19 -1.2(5) . . . . ?
C23 C19 C20 C21 126.9(4) . . . . ?
C18 C19 C20 C21 -121.4(4) . . . . ?
C23 C19 C20 C11 -54.3(4) . . . . ?
C18 C19 C20 C11 57.3(4) . . . . ?
C11 C20 C21 C8 -0.4(6) . . . . ?
C19 C20 C21 C8 178.3(3) . . . . ?
C9 C8 C21 C20 1.6(6) . . . . ?
N1 C8 C21 C20 -174.3(3) . . . . ?
C13 C12 C22 C27 -119.7(4) . . . . ?
C11 C12 C22 C27 128.7(4) . . . . ?
C13 C12 C22 C23 56.6(4) . . . . ?
C11 C12 C22 C23 -55.0(4) . . . . ?
C27 C22 C23 C24 -1.2(6) . . . . ?
C12 C22 C23 C24 -177.8(4) . . . . ?
C27 C22 C23 C19 176.3(4) . . . . ?
C12 C22 C23 C19 -0.3(5) . . . . ?
C20 C19 C23 C24 -127.5(4) . . . . ?
C18 C19 C23 C24 121.8(4) . . . . ?
C20 C19 C23 C22 55.1(4) . . . . ?
C18 C19 C23 C22 -55.7(4) . . . . ?
C22 C23 C24 C25 1.3(6) . . . . ?
C19 C23 C24 C25 -176.0(4) . . . . ?
C23 C24 C25 C26 -0.5(7) . . . . ?
C24 C25 C26 C27 -0.4(8) . . . . ?
C23 C22 C27 C26 0.4(6) . . . . ?
C12 C22 C27 C26 176.5(4) . . . . ?
C25 C26 C27 C22 0.4(7) . . . . ?
C55 C56 C57 C58 1.5(7) 2_766 . . . ?
C55 C56 C57 C58 179.8(4) . . . . ?
C55 C56 C57 C62 -177.7(4) 2_766 . . . ?
C55 C56 C57 C62 0.6(7) . . . . ?
C56 C57 C58 C59 -176.9(4) . . . . ?
C62 C57 C58 C59 2.3(6) . . . . ?
C57 C58 C59 C60 -0.1(6) . . . . ?
C65 N7 C60 C61 -8.5(6) . . . . ?
C63 N7 C60 C61 165.9(4) . . . . ?
C65 N7 C60 C59 173.0(4) . . . . ?
C63 N7 C60 C59 -12.6(6) . . . . ?
C58 C59 C60 N7 176.1(4) . . . . ?
C58 C59 C60 C61 -2.5(6) . . . . ?
N7 C60 C61 C62 -175.7(4) . . . . ?
C59 C60 C61 C62 2.9(6) . . . . ?
C60 C61 C62 C57 -0.7(6) . . . . ?
C56 C57 C62 C61 177.4(4) . . . . ?
C58 C57 C62 C61 -1.9(6) . . . . ?
C60 N7 C63 C64 91.9(5) . . . . ?
C65 N7 C63 C64 -93.4(5) . . . . ?
C60 N7 C65 C66 87.6(5) . . . . ?
C63 N7 C65 C66 -87.1(5) . . . . ?
O6 C67 C68 C69 0.1(8) . . . . ?
C68 C67 C68 C69 179.6(6) 2_665 . . . ?
O6 C67 C68 C67 -179.5(6) . . . 2_665 ?
C68 C67 C68 C67 0.0 2_665 . . 2_665 ?
C67 C68 C69 C70 175.0(4) 2_665 . . . ?
C67 C68 C69 C70 -4.5(7) . . . . ?
C67 C68 C69 C74 -5.5(7) 2_665 . . . ?
C67 C68 C69 C74 175.0(4) . . . . ?
C68 C69 C70 C71 -177.8(4) . . . . ?
C74 C69 C70 C71 2.7(6) . . . . ?
C69 C70 C71 C72 -1.5(6) . . . . ?
C75 N8 C72 C73 171.5(4) . . . . ?
C77 N8 C72 C73 -4.5(6) . . . . ?
C75 N8 C72 C71 -8.6(6) . . . . ?
C77 N8 C72 C71 175.4(4) . . . . ?
C70 C71 C72 N8 178.6(4) . . . . ?
C70 C71 C72 C73 -1.5(6) . . . . ?
N8 C72 C73 C74 -176.8(4) . . . . ?
C71 C72 C73 C74 3.3(6) . . . . ?
C72 C73 C74 C69 -2.1(6) . . . . ?
C70 C69 C74 C73 -0.9(6) . . . . ?
C68 C69 C74 C73 179.5(4) . . . . ?
C72 N8 C75 C76 86.2(5) . . . . ?
C77 N8 C75 C76 -97.6(5) . . . . ?
C72 N8 C77 C78 86.7(5) . . . . ?
C75 N8 C77 C78 -89.4(5) . . . . ?
Cl5 C80 Cl6 Cl6 -153.5(4) . . . 2_756 ?
Cl4 C80 Cl6 Cl6 -32.0(7) . . . 2_756 ?
C35 N4 C28 O3 4.9(7) . . . . ?
C35 N4 C28 C29 -173.8(4) . . . . ?
C33 N5 C29 C30 -0.5(6) . . . . ?
C33 N5 C29 C28 178.2(4) . . . . ?
O3 C28 C29 N5 178.7(4) . . . . ?
N4 C28 C29 N5 -2.6(6) . . . . ?
O3 C28 C29 C30 -2.5(6) . . . . ?
N4 C28 C29 C30 176.2(4) . . . . ?
N5 C29 C30 C31 1.0(7) . . . . ?
C28 C29 C30 C31 -177.7(4) . . . . ?
C29 C30 C31 C32 -0.5(7) . . . . ?
C30 C31 C32 C33 -0.4(7) . . . . ?
C29 N5 C33 C32 -0.5(6) . . . . ?
C29 N5 C33 C34 177.9(4) . . . . ?
C31 C32 C33 N5 0.9(7) . . . . ?
C31 C32 C33 C34 -177.4(4) . . . . ?
C41 N6 C34 O4 2.4(7) 2_766 . . . ?
C41 N6 C34 C33 -176.2(4) 2_766 . . . ?
N5 C33 C34 O4 -176.8(4) . . . . ?
C32 C33 C34 O4 1.7(6) . . . . ?
N5 C33 C34 N6 1.9(5) . . . . ?
C32 C33 C34 N6 -179.6(4) . . . . ?
C28 N4 C35 C48 -43.8(6) . . . . ?
C28 N4 C35 C36 138.7(4) . . . . ?
C48 C35 C36 C37 -2.7(6) . . . . ?
N4 C35 C36 C37 174.9(4) . . . . ?
C35 C36 C37 C46 -2.2(6) . . . . ?
C35 C36 C37 C38 179.7(4) . . . . ?
C36 C37 C38 C39 120.3(4) . . . . ?
C46 C37 C38 C39 -57.8(4) . . . . ?
C36 C37 C38 C49 -128.8(4) . . . . ?
C46 C37 C38 C49 53.0(4) . . . . ?
C37 C38 C39 C40 -123.1(4) . . . . ?
C49 C38 C39 C40 124.6(4) . . . . ?
C37 C38 C39 C44 56.2(4) . . . . ?
C49 C38 C39 C44 -56.1(4) . . . . ?
C44 C39 C40 C41 2.1(6) . . . . ?
C38 C39 C40 C41 -178.7(4) . . . . ?
C39 C40 C41 C42 -0.2(6) . . . . ?
C39 C40 C41 N6 -175.6(4) . . . 2_766 ?
C40 C41 C42 C43 -0.7(6) . . . . ?
N6 C41 C42 C43 174.4(4) 2_766 . . . ?
C41 C42 C43 C44 -0.2(6) . . . . ?
C42 C43 C44 C39 2.1(7) . . . . ?
C42 C43 C44 C45 179.7(4) . . . . ?
C40 C39 C44 C43 -3.1(6) . . . . ?
C38 C39 C44 C43 177.6(4) . . . . ?
C40 C39 C44 C45 178.9(4) . . . . ?
C38 C39 C44 C45 -0.4(5) . . . . ?
C43 C44 C45 C50 -120.7(5) . . . . ?
C39 C44 C45 C50 57.1(4) . . . . ?
C43 C44 C45 C46 127.4(5) . . . . ?
C39 C44 C45 C46 -54.8(4) . . . . ?
C36 C37 C46 C47 5.5(6) . . . . ?
C38 C37 C46 C47 -176.2(4) . . . . ?
C36 C37 C46 C45 -175.4(4) . . . . ?
C38 C37 C46 C45 2.9(5) . . . . ?
C50 C45 C46 C47 121.8(5) . . . . ?
C44 C45 C46 C47 -127.6(4) . . . . ?
C50 C45 C46 C37 -57.2(4) . . . . ?
C44 C45 C46 C37 53.4(4) . . . . ?
C37 C46 C47 C48 -3.8(6) . . . . ?
C45 C46 C47 C48 177.3(4) . . . . ?
C46 C47 C48 C35 -1.1(6) . . . . ?
N4 C35 C48 C47 -173.0(4) . . . . ?
C36 C35 C48 C47 4.4(6) . . . . ?
C39 C38 C49 C54 -121.3(5) . . . . ?
C37 C38 C49 C54 127.5(5) . . . . ?
C39 C38 C49 C50 55.9(5) . . . . ?
C37 C38 C49 C50 -55.3(5) . . . . ?
C54 C49 C50 C51 0.1(7) . . . . ?
C38 C49 C50 C51 -177.3(4) . . . . ?
C54 C49 C50 C45 178.5(4) . . . . ?
C38 C49 C50 C45 1.1(5) . . . . ?
C46 C45 C50 C51 -127.0(5) . . . . ?
C44 C45 C50 C51 120.8(5) . . . . ?
C46 C45 C50 C49 54.8(5) . . . . ?
C44 C45 C50 C49 -57.4(5) . . . . ?
C49 C50 C51 C52 1.1(7) . . . . ?
C45 C50 C51 C52 -177.1(5) . . . . ?
C50 C51 C52 C53 -0.8(8) . . . . ?
C51 C52 C53 C54 -0.7(8) . . . . ?
C50 C49 C54 C53 -1.5(7) . . . . ?
C38 C49 C54 C53 175.5(4) . . . . ?
C52 C53 C54 C49 1.8(7) . . . . ?
C57 C56 C55 O5 2.5(8) . . . . ?
C55 C56 C55 O5 -178.6(6) 2_766 . . . ?
C57 C56 C55 C56 -178.8(6) . . . 2_766 ?
C55 C56 C55 C56 0.0 2_766 . . 2_766 ?
